data_7129581
loop_
_publ_author_name
'Wen, Min'
'Erb, William'
'Mongin, Florence'
'Blot, Marielle'
'Roisnel, Thierry'

_publ_section_title
;
 Enantiopure ferrocene-1,2-disulfoxides: synthesis and reactivity
;
_journal_name_full 'Chemical Communications'
_journal_paper_doi 10.1039/D1CC07085A
_journal_year 2022
_chemical_absolute_configuration ad
_chemical_compound_source 'synthesis as described'
_chemical_formula_moiety 'C26 H38 Fe O S2 Si2'
_chemical_formula_sum 'C26 H38 Fe O S2 Si2'
_chemical_formula_weight 542.71
_space_group_crystal_system monoclinic
_space_group_IT_number 4
_space_group_name_Hall 'P 2yb'
_space_group_name_H-M_alt 'P 1 21 1'
_atom_sites_solution_hydrogens geom
_atom_sites_solution_primary dual
_atom_sites_solution_secondary difmap
_audit_update_record
;
2021-12-09 deposited with the CCDC.	2022-01-14 downloaded from the CCDC.
;
_cell_angle_alpha 90
_cell_angle_beta 109.899(3)
_cell_angle_gamma 90
_cell_formula_units_Z 2
_cell_length_a 9.3403(6)
_cell_length_b 13.3410(8)
_cell_length_c 12.3446(8)
_cell_measurement_reflns_used 3762
_cell_measurement_temperature 150(2)
_cell_measurement_theta_max 26.4166
_cell_measurement_theta_min 2.3189
_cell_measurement_wavelength 0.710730
_cell_volume 1446.41(16)
_computing_cell_refinement 'Bruker APEX2 (Bruker, 2014)'
_computing_data_collection 'Bruker APEX2 (Bruker, 2014)'
_computing_data_reduction 'Bruker APEX2 (Bruker, 2014)'
_computing_molecular_graphics
;
   'SXGRAPH (L. Farrugia, 1999), Mercury (CSD, 2020)'
;
_computing_publication_material 'CRYSCALC (T. Roisnel, local program, ver. 2021)'
_computing_structure_refinement 'SHELXL-2018_3 (Sheldrick, 2018)'
_computing_structure_solution 'SHELXT 2018_2 (Sheldrick, 2018)'
_diffrn_ambient_temperature 150(2)
_diffrn_detector 'CCD plate'
_diffrn_detector_area_resol_mean 8.33
_diffrn_measured_fraction_theta_full 0.996
_diffrn_measured_fraction_theta_max 0.993
_diffrn_measurement_device_type 'APEXII Bruker-AXS'
_diffrn_measurement_method 'CCD rotation images, thin slices'
_diffrn_orient_matrix_UB_11 0.0919780
_diffrn_orient_matrix_UB_12 0.0125981
_diffrn_orient_matrix_UB_13 0.0694547
_diffrn_orient_matrix_UB_21 0.0661312
_diffrn_orient_matrix_UB_22 -0.0047574
_diffrn_orient_matrix_UB_23 -0.0487114
_diffrn_orient_matrix_UB_31 -0.0114478
_diffrn_orient_matrix_UB_32 0.0737375
_diffrn_orient_matrix_UB_33 -0.0150092
_diffrn_radiation_monochromator graphite
_diffrn_radiation_probe x-ray
_diffrn_radiation_source 'fine-focus sealed tube'
_diffrn_radiation_type MoK\a
_diffrn_radiation_wavelength 0.71073
_diffrn_reflns_av_R_equivalents 0.0341
_diffrn_reflns_av_unetI/netI 0.0484
_diffrn_reflns_limit_h_max 9
_diffrn_reflns_limit_h_min -12
_diffrn_reflns_limit_k_max 10
_diffrn_reflns_limit_k_min -17
_diffrn_reflns_limit_l_max 14
_diffrn_reflns_limit_l_min -15
_diffrn_reflns_number 10178
_diffrn_reflns_theta_full 25.242
_diffrn_reflns_theta_max 27.446
_diffrn_reflns_theta_min 2.319
_exptl_absorpt_coefficient_mu 0.765
_exptl_absorpt_correction_T_max 0.905
_exptl_absorpt_correction_T_min 0.756
_exptl_absorpt_correction_type multi-scan
_exptl_absorpt_process_details
;
  [Sheldrick, G.M. (2014). SADABS Bruker AXS Inc., Madison, Wisconsin, USA]
;
_exptl_crystal_colour orange
_exptl_crystal_density_diffrn 1.246
_exptl_crystal_description prism
_exptl_crystal_F_000 576
_exptl_crystal_size_max 0.410
_exptl_crystal_size_mid 0.350
_exptl_crystal_size_min 0.130
_refine_diff_density_max 0.269
_refine_diff_density_min -0.261
_refine_diff_density_rms 0.057
_refine_ls_abs_structure_details
;
Flack x determined using 1160 quotients [(I+)-(I-)]/[(I+)+(I-)]
(Parsons, Flack and Wagner, Acta Cryst. B69 (2013) 249-259).
;
_refine_ls_abs_structure_Flack -0.002(14)
_refine_ls_extinction_method none
_refine_ls_goodness_of_fit_ref 1.038
_refine_ls_hydrogen_treatment constr
_refine_ls_matrix_type full
_refine_ls_number_parameters 298
_refine_ls_number_reflns 4769
_refine_ls_number_restraints 1
_refine_ls_restrained_S_all 1.038
_refine_ls_R_factor_all 0.0405
_refine_ls_R_factor_gt 0.0339
_refine_ls_shift/su_max 0.000
_refine_ls_shift/su_mean 0.000
_refine_ls_structure_factor_coef Fsqd
_refine_ls_weighting_details 'w=1/[\s^2^(Fo^2^)+(0.0360P)^2^+0.0361P] where P=(Fo^2^+2Fc^2^)/3'
_refine_ls_weighting_scheme calc
_refine_ls_wR_factor_gt 0.0728
_refine_ls_wR_factor_ref 0.0765
_reflns_Friedel_coverage 0.393
_reflns_Friedel_fraction_full 0.502
_reflns_Friedel_fraction_max 0.425
_reflns_number_gt 4250
_reflns_number_total 4769
_reflns_threshold_expression >2sigma(I)
_cod_data_source_file d1cc07085a2.cif
_cod_data_source_block MW3062
_cod_original_cell_volume 1446.40(16)
_cod_original_sg_symbol_H-M 'P 21'
_cod_database_code 7129581

loop_
_space_group_symop_operation_xyz
'x, y, z'
'-x, y+1/2, -z'

loop_
_atom_site_label
_atom_site_type_symbol
_atom_site_fract_x
_atom_site_fract_y
_atom_site_fract_z
_atom_site_U_iso_or_equiv
_atom_site_adp_type
_atom_site_occupancy
_atom_site_site_symmetry_order
_atom_site_calc_flag
_atom_site_refinement_flags_posn
_atom_site_refinement_flags_adp
_atom_site_refinement_flags_occupancy
_atom_site_disorder_assembly
_atom_site_disorder_group
Fe1 Fe 0.38567(5) 0.61643(3) 0.27123(4) 0.02346(13) Uani 1 1 d . . . . .
S1 S 0.52060(12) 0.38759(7) 0.37617(9) 0.0352(2) Uani 1 1 d . . . . .
S2 S 0.68900(9) 0.61694(8) 0.50379(7) 0.02559(19) Uani 1 1 d . . . . .
Si2 Si 0.64427(12) 0.80025(8) 0.25369(9) 0.0289(2) Uani 1 1 d . . . . .
Si1 Si 0.03361(12) 0.50038(9) 0.11694(9) 0.0330(3) Uani 1 1 d . . . . .
C1 C 0.2272(4) 0.5776(3) 0.3448(3) 0.0341(9) Uani 1 1 d . . . . .
H1 H 0.226616 0.517444 0.385913 0.041 Uiso 1 1 calc R U . . .
C2 C 0.3011(4) 0.6689(4) 0.3935(4) 0.0447(12) Uani 1 1 d . . . . .
H2 H 0.358765 0.679394 0.472468 0.054 Uiso 1 1 calc R U . . .
C3 C 0.2747(4) 0.7405(3) 0.3061(4) 0.0446(12) Uani 1 1 d . . . . .
H3 H 0.309994 0.807827 0.315049 0.054 Uiso 1 1 calc R U . . .
C4 C 0.1852(4) 0.6939(3) 0.2015(4) 0.0345(10) Uani 1 1 d . . . . .
H4 H 0.151272 0.725382 0.128080 0.041 Uiso 1 1 calc R U . . .
C5 C 0.1540(4) 0.5921(3) 0.2235(3) 0.0279(9) Uani 1 1 d . . . . .
C6 C 0.0617(6) 0.5173(5) -0.0242(4) 0.0677(17) Uani 1 1 d . . . . .
H6A H 0.164883 0.496210 -0.017444 0.102 Uiso 1 1 calc R U . . .
H6B H 0.047796 0.588118 -0.046551 0.102 Uiso 1 1 calc R U . . .
H6C H -0.012750 0.476610 -0.082837 0.102 Uiso 1 1 calc R U . . .
C7 C -0.1703(4) 0.5271(3) 0.0969(4) 0.0468(12) Uani 1 1 d . . . . .
H7A H -0.234026 0.471707 0.054689 0.070 Uiso 1 1 calc R U . . .
H7B H -0.201574 0.589383 0.053062 0.070 Uiso 1 1 calc R U . . .
H7C H -0.182317 0.534246 0.172335 0.070 Uiso 1 1 calc R U . . .
C8 C 0.0837(5) 0.3713(3) 0.1737(5) 0.0624(15) Uani 1 1 d . . . . .
H8A H 0.020099 0.322823 0.118430 0.094 Uiso 1 1 calc R U . . .
H8B H 0.066158 0.364628 0.247301 0.094 Uiso 1 1 calc R U . . .
H8C H 0.191172 0.358251 0.185433 0.094 Uiso 1 1 calc R U . . .
C9 C 0.5363(4) 0.4997(3) 0.3040(3) 0.0230(7) Uani 1 1 d . . . . .
C10 C 0.4700(4) 0.5153(3) 0.1834(3) 0.0246(8) Uani 1 1 d . . . . .
H10 H 0.412674 0.467277 0.129077 0.030 Uiso 1 1 calc R U . . .
C11 C 0.5030(3) 0.6136(3) 0.1575(3) 0.0229(7) Uani 1 1 d . . . . .
H11 H 0.472425 0.641734 0.082315 0.027 Uiso 1 1 calc R U . . .
C12 C 0.5899(4) 0.6651(3) 0.2614(3) 0.0232(8) Uani 1 1 d . . . . .
C13 C 0.6119(3) 0.5920(2) 0.3526(3) 0.0215(8) Uani 1 1 d . . . . .
C14 C 0.5580(4) 0.2954(3) 0.2857(3) 0.0273(8) Uani 1 1 d . . . . .
C15 C 0.4787(5) 0.2057(3) 0.2765(3) 0.0348(10) Uani 1 1 d . . . . .
H15 H 0.401781 0.199287 0.310358 0.042 Uiso 1 1 calc R U . . .
C16 C 0.5126(5) 0.1256(3) 0.2177(4) 0.0435(10) Uani 1 1 d . . . . .
H16 H 0.461009 0.063665 0.213691 0.052 Uiso 1 1 calc R U . . .
C17 C 0.6200(5) 0.1350(3) 0.1651(3) 0.0389(10) Uani 1 1 d . . . . .
H17 H 0.642316 0.079838 0.124878 0.047 Uiso 1 1 calc R U . . .
C18 C 0.6960(5) 0.2257(3) 0.1709(3) 0.0347(9) Uani 1 1 d . . . . .
H18 H 0.768315 0.233312 0.132901 0.042 Uiso 1 1 calc R U . . .
C19 C 0.6656(4) 0.3049(3) 0.2325(3) 0.0313(9) Uani 1 1 d . . . . .
H19 H 0.719164 0.366327 0.238084 0.038 Uiso 1 1 calc R U . . .
C20 C 0.8250(5) 0.8073(4) 0.2205(4) 0.0481(12) Uani 1 1 d . . . . .
H20A H 0.843632 0.876814 0.203481 0.072 Uiso 1 1 calc R U . . .
H20B H 0.816247 0.765054 0.153551 0.072 Uiso 1 1 calc R U . . .
H20C H 0.909932 0.783551 0.287057 0.072 Uiso 1 1 calc R U . . .
C21 C 0.6622(4) 0.8737(3) 0.3862(3) 0.0340(9) Uani 1 1 d . . . . .
H21A H 0.689102 0.943210 0.375834 0.051 Uiso 1 1 calc R U . . .
H21B H 0.741966 0.844160 0.452161 0.051 Uiso 1 1 calc R U . . .
H21C H 0.565110 0.872428 0.400229 0.051 Uiso 1 1 calc R U . . .
C22 C 0.4923(5) 0.8545(3) 0.1267(4) 0.0525(14) Uani 1 1 d . . . . .
H22A H 0.394124 0.850442 0.138899 0.079 Uiso 1 1 calc R U . . .
H22B H 0.486892 0.816807 0.057297 0.079 Uiso 1 1 calc R U . . .
H22C H 0.516055 0.924831 0.117217 0.079 Uiso 1 1 calc R U . . .
O23 O 0.6146(3) 0.54474(19) 0.5615(2) 0.0355(7) Uani 1 1 d . . . . .
C24 C 0.8896(4) 0.5754(3) 0.5406(3) 0.0362(10) Uani 1 1 d . . . . .
C25 C 0.9003(5) 0.4695(4) 0.4995(4) 0.0630(16) Uani 1 1 d . . . . .
H25A H 0.863518 0.468250 0.415091 0.095 Uiso 1 1 calc R U . . .
H25B H 0.837637 0.424742 0.527826 0.095 Uiso 1 1 calc R U . . .
H25C H 1.006479 0.447110 0.528974 0.095 Uiso 1 1 calc R U . . .
C26 C 0.9497(5) 0.5794(4) 0.6729(3) 0.0520(13) Uani 1 1 d . . . . .
H26A H 0.894170 0.530922 0.703270 0.078 Uiso 1 1 calc R U . . .
H26B H 0.934881 0.646983 0.698432 0.078 Uiso 1 1 calc R U . . .
H26C H 1.058474 0.562953 0.701500 0.078 Uiso 1 1 calc R U . . .
C27 C 0.9691(5) 0.6510(5) 0.4911(4) 0.0612(15) Uani 1 1 d . . . . .
H27A H 1.078961 0.638077 0.520204 0.092 Uiso 1 1 calc R U . . .
H27B H 0.949232 0.718534 0.513756 0.092 Uiso 1 1 calc R U . . .
H27C H 0.931063 0.645746 0.406846 0.092 Uiso 1 1 calc R U . . .

loop_
_atom_site_aniso_label
_atom_site_aniso_U_11
_atom_site_aniso_U_22
_atom_site_aniso_U_33
_atom_site_aniso_U_23
_atom_site_aniso_U_13
_atom_site_aniso_U_12
Fe1 0.0185(2) 0.0231(2) 0.0283(3) -0.0061(2) 0.00728(18) -0.0003(2)
S1 0.0563(7) 0.0231(5) 0.0372(6) 0.0023(4) 0.0300(5) 0.0009(5)
S2 0.0249(4) 0.0302(4) 0.0223(4) -0.0027(5) 0.0087(3) 0.0032(5)
Si2 0.0349(6) 0.0209(5) 0.0304(5) -0.0030(5) 0.0104(5) -0.0043(4)
Si1 0.0250(5) 0.0387(6) 0.0346(6) -0.0099(5) 0.0093(4) -0.0077(5)
C1 0.0237(19) 0.050(2) 0.035(2) -0.0086(19) 0.0184(17) 0.0001(17)
C2 0.022(2) 0.068(3) 0.045(3) -0.031(3) 0.0121(18) 0.000(2)
C3 0.024(2) 0.034(2) 0.075(3) -0.023(2) 0.015(2) -0.0010(18)
C4 0.0177(18) 0.034(2) 0.050(3) 0.004(2) 0.0099(18) 0.0039(16)
C5 0.0165(16) 0.035(2) 0.0336(19) -0.0072(17) 0.0108(14) -0.0021(15)
C6 0.057(3) 0.109(5) 0.038(3) -0.023(3) 0.017(2) -0.017(3)
C7 0.027(2) 0.047(3) 0.059(3) -0.009(2) 0.005(2) -0.0093(19)
C8 0.048(3) 0.037(3) 0.094(4) -0.008(3) 0.012(3) -0.007(2)
C9 0.0249(18) 0.0195(16) 0.0281(18) -0.0015(16) 0.0137(15) 0.0020(15)
C10 0.0253(18) 0.0220(18) 0.0282(19) -0.0045(16) 0.0113(15) -0.0019(15)
C11 0.0232(15) 0.0238(16) 0.0226(15) 0.0004(18) 0.0089(12) 0.0006(18)
C12 0.0222(18) 0.0248(18) 0.0234(18) -0.0035(15) 0.0090(14) 0.0008(15)
C13 0.0186(16) 0.024(2) 0.0232(17) -0.0012(14) 0.0090(13) 0.0024(13)
C14 0.037(2) 0.0234(18) 0.0208(17) 0.0040(16) 0.0086(15) 0.0024(16)
C15 0.046(3) 0.026(2) 0.037(2) 0.0045(18) 0.0202(19) -0.0044(18)
C16 0.067(3) 0.0197(19) 0.048(2) -0.004(2) 0.024(2) -0.008(2)
C17 0.061(3) 0.023(2) 0.033(2) -0.0009(17) 0.018(2) 0.0062(19)
C18 0.043(2) 0.032(2) 0.033(2) 0.0028(18) 0.0189(19) 0.0079(18)
C19 0.036(2) 0.0231(18) 0.038(2) -0.0025(18) 0.0153(17) -0.0006(17)
C20 0.062(3) 0.037(2) 0.063(3) -0.008(2) 0.044(2) -0.016(2)
C21 0.035(2) 0.029(2) 0.037(2) -0.0056(18) 0.0105(18) -0.0038(17)
C22 0.076(3) 0.022(2) 0.044(3) 0.0038(19) 0.001(2) -0.006(2)
O23 0.0454(17) 0.0366(16) 0.0311(14) 0.0007(13) 0.0215(13) 0.0016(13)
C24 0.026(2) 0.047(2) 0.033(2) 0.0003(19) 0.0056(16) 0.0112(18)
C25 0.045(3) 0.068(4) 0.059(3) -0.019(3) -0.004(2) 0.032(2)
C26 0.040(2) 0.073(3) 0.031(2) -0.004(2) -0.0035(18) 0.008(2)
C27 0.029(2) 0.096(4) 0.060(3) 0.018(3) 0.017(2) 0.009(2)

loop_
_atom_type_symbol
_atom_type_description
_atom_type_scat_dispersion_real
_atom_type_scat_dispersion_imag
_atom_type_scat_source
C C 0.0033 0.0016 'International Tables Vol C Tables 4.2.6.8 and 6.1.1.4'
H H 0.0000 0.0000 'International Tables Vol C Tables 4.2.6.8 and 6.1.1.4'
Fe Fe 0.3463 0.8444 'International Tables Vol C Tables 4.2.6.8 and 6.1.1.4'
O O 0.0106 0.0060 'International Tables Vol C Tables 4.2.6.8 and 6.1.1.4'
S S 0.1246 0.1234 'International Tables Vol C Tables 4.2.6.8 and 6.1.1.4'
Si Si 0.0817 0.0704 'International Tables Vol C Tables 4.2.6.8 and 6.1.1.4'

loop_
_geom_angle_atom_site_label_1
_geom_angle_atom_site_label_2
_geom_angle_atom_site_label_3
_geom_angle
_geom_angle_site_symmetry_1
_geom_angle_site_symmetry_3
_geom_angle_publ_flag
C13 Fe1 C9 41.47(13) . . ?
C13 Fe1 C10 68.52(13) . . ?
C9 Fe1 C10 40.60(13) . . ?
C13 Fe1 C1 121.75(14) . . ?
C9 Fe1 C1 105.77(16) . . ?
C10 Fe1 C1 122.26(15) . . ?
C13 Fe1 C2 106.69(15) . . ?
C9 Fe1 C2 121.74(17) . . ?
C10 Fe1 C2 158.17(18) . . ?
C1 Fe1 C2 40.78(16) . . ?
C13 Fe1 C4 159.00(14) . . ?
C9 Fe1 C4 159.08(14) . . ?
C10 Fe1 C4 124.71(16) . . ?
C1 Fe1 C4 67.68(16) . . ?
C2 Fe1 C4 67.17(17) . . ?
C13 Fe1 C11 68.19(13) . . ?
C9 Fe1 C11 68.29(14) . . ?
C10 Fe1 C11 40.16(14) . . ?
C1 Fe1 C11 158.74(14) . . ?
C2 Fe1 C11 159.73(17) . . ?
C4 Fe1 C11 110.18(15) . . ?
C13 Fe1 C12 41.51(13) . . ?
C9 Fe1 C12 70.27(14) . . ?
C10 Fe1 C12 69.23(14) . . ?
C1 Fe1 C12 158.43(14) . . ?
C2 Fe1 C12 122.20(15) . . ?
C4 Fe1 C12 123.22(15) . . ?
C11 Fe1 C12 40.94(13) . . ?
C13 Fe1 C5 158.00(14) . . ?
C9 Fe1 C5 121.35(14) . . ?
C10 Fe1 C5 107.43(14) . . ?
C1 Fe1 C5 40.74(15) . . ?
C2 Fe1 C5 68.60(15) . . ?
C4 Fe1 C5 40.75(15) . . ?
C11 Fe1 C5 123.55(14) . . ?
C12 Fe1 C5 159.24(14) . . ?
C13 Fe1 C3 122.28(14) . . ?
C9 Fe1 C3 157.72(16) . . ?
C10 Fe1 C3 160.83(17) . . ?
C1 Fe1 C3 67.82(17) . . ?
C2 Fe1 C3 39.62(18) . . ?
C4 Fe1 C3 40.26(16) . . ?
C11 Fe1 C3 125.24(18) . . ?
C12 Fe1 C3 107.42(15) . . ?
C5 Fe1 C3 68.64(15) . . ?
C9 S1 C14 101.61(17) . . ?
O23 S2 C13 106.76(15) . . ?
O23 S2 C24 106.47(18) . . ?
C13 S2 C24 102.40(16) . . ?
C21 Si2 C22 110.4(2) . . ?
C21 Si2 C20 110.33(19) . . ?
C22 Si2 C20 106.4(2) . . ?
C21 Si2 C12 113.82(17) . . ?
C22 Si2 C12 105.83(17) . . ?
C20 Si2 C12 109.75(18) . . ?
C8 Si1 C6 111.6(3) . . ?
C8 Si1 C5 109.1(2) . . ?
C6 Si1 C5 109.7(2) . . ?
C8 Si1 C7 109.9(2) . . ?
C6 Si1 C7 108.3(2) . . ?
C5 Si1 C7 108.10(18) . . ?
C2 C1 C5 108.3(4) . . ?
C2 C1 Fe1 69.6(2) . . ?
C5 C1 Fe1 70.2(2) . . ?
C2 C1 H1 125.8 . . ?
C5 C1 H1 125.8 . . ?
Fe1 C1 H1 125.9 . . ?
C3 C2 C1 109.0(4) . . ?
C3 C2 Fe1 71.1(3) . . ?
C1 C2 Fe1 69.6(2) . . ?
C3 C2 H2 125.5 . . ?
C1 C2 H2 125.5 . . ?
Fe1 C2 H2 125.4 . . ?
C2 C3 C4 107.3(4) . . ?
C2 C3 Fe1 69.3(2) . . ?
C4 C3 Fe1 69.1(2) . . ?
C2 C3 H3 126.4 . . ?
C4 C3 H3 126.4 . . ?
Fe1 C3 H3 126.9 . . ?
C3 C4 C5 109.7(4) . . ?
C3 C4 Fe1 70.7(2) . . ?
C5 C4 Fe1 70.1(2) . . ?
C3 C4 H4 125.2 . . ?
C5 C4 H4 125.2 . . ?
Fe1 C4 H4 125.7 . . ?
C1 C5 C4 105.7(3) . . ?
C1 C5 Si1 127.3(3) . . ?
C4 C5 Si1 126.9(3) . . ?
C1 C5 Fe1 69.1(2) . . ?
C4 C5 Fe1 69.2(2) . . ?
Si1 C5 Fe1 128.72(19) . . ?
Si1 C6 H6A 109.5 . . ?
Si1 C6 H6B 109.5 . . ?
H6A C6 H6B 109.5 . . ?
Si1 C6 H6C 109.5 . . ?
H6A C6 H6C 109.5 . . ?
H6B C6 H6C 109.5 . . ?
Si1 C7 H7A 109.5 . . ?
Si1 C7 H7B 109.5 . . ?
H7A C7 H7B 109.5 . . ?
Si1 C7 H7C 109.5 . . ?
H7A C7 H7C 109.5 . . ?
H7B C7 H7C 109.5 . . ?
Si1 C8 H8A 109.5 . . ?
Si1 C8 H8B 109.5 . . ?
H8A C8 H8B 109.5 . . ?
Si1 C8 H8C 109.5 . . ?
H8A C8 H8C 109.5 . . ?
H8B C8 H8C 109.5 . . ?
C10 C9 C13 106.7(3) . . ?
C10 C9 S1 124.7(3) . . ?
C13 C9 S1 128.6(3) . . ?
C10 C9 Fe1 69.9(2) . . ?
C13 C9 Fe1 68.84(18) . . ?
S1 C9 Fe1 124.97(19) . . ?
C11 C10 C9 108.9(3) . . ?
C11 C10 Fe1 70.2(2) . . ?
C9 C10 Fe1 69.55(19) . . ?
C11 C10 H10 125.6 . . ?
C9 C10 H10 125.6 . . ?
Fe1 C10 H10 126.3 . . ?
C10 C11 C12 110.0(3) . . ?
C10 C11 Fe1 69.7(2) . . ?
C12 C11 Fe1 69.6(2) . . ?
C10 C11 H11 125.0 . . ?
C12 C11 H11 125.0 . . ?
Fe1 C11 H11 127.4 . . ?
C11 C12 C13 105.0(3) . . ?
C11 C12 Si2 119.4(3) . . ?
C13 C12 Si2 135.5(2) . . ?
C11 C12 Fe1 69.47(18) . . ?
C13 C12 Fe1 68.37(19) . . ?
Si2 C12 Fe1 125.18(18) . . ?
C9 C13 C12 109.3(3) . . ?
C9 C13 S2 123.9(3) . . ?
C12 C13 S2 125.8(2) . . ?
C9 C13 Fe1 69.69(18) . . ?
C12 C13 Fe1 70.11(18) . . ?
S2 C13 Fe1 117.87(17) . . ?
C19 C14 C15 119.6(3) . . ?
C19 C14 S1 124.5(3) . . ?
C15 C14 S1 115.7(3) . . ?
C16 C15 C14 119.6(4) . . ?
C16 C15 H15 120.2 . . ?
C14 C15 H15 120.2 . . ?
C17 C16 C15 120.7(4) . . ?
C17 C16 H16 119.6 . . ?
C15 C16 H16 119.6 . . ?
C16 C17 C18 119.8(4) . . ?
C16 C17 H17 120.1 . . ?
C18 C17 H17 120.1 . . ?
C19 C18 C17 119.6(4) . . ?
C19 C18 H18 120.2 . . ?
C17 C18 H18 120.2 . . ?
C14 C19 C18 120.6(4) . . ?
C14 C19 H19 119.7 . . ?
C18 C19 H19 119.7 . . ?
Si2 C20 H20A 109.5 . . ?
Si2 C20 H20B 109.5 . . ?
H20A C20 H20B 109.5 . . ?
Si2 C20 H20C 109.5 . . ?
H20A C20 H20C 109.5 . . ?
H20B C20 H20C 109.5 . . ?
Si2 C21 H21A 109.5 . . ?
Si2 C21 H21B 109.5 . . ?
H21A C21 H21B 109.5 . . ?
Si2 C21 H21C 109.5 . . ?
H21A C21 H21C 109.5 . . ?
H21B C21 H21C 109.5 . . ?
Si2 C22 H22A 109.5 . . ?
Si2 C22 H22B 109.5 . . ?
H22A C22 H22B 109.5 . . ?
Si2 C22 H22C 109.5 . . ?
H22A C22 H22C 109.5 . . ?
H22B C22 H22C 109.5 . . ?
C27 C24 C25 113.1(4) . . ?
C27 C24 C26 110.9(4) . . ?
C25 C24 C26 110.3(4) . . ?
C27 C24 S2 107.3(3) . . ?
C25 C24 S2 111.8(3) . . ?
C26 C24 S2 102.9(3) . . ?
C24 C25 H25A 109.5 . . ?
C24 C25 H25B 109.5 . . ?
H25A C25 H25B 109.5 . . ?
C24 C25 H25C 109.5 . . ?
H25A C25 H25C 109.5 . . ?
H25B C25 H25C 109.5 . . ?
C24 C26 H26A 109.5 . . ?
C24 C26 H26B 109.5 . . ?
H26A C26 H26B 109.5 . . ?
C24 C26 H26C 109.5 . . ?
H26A C26 H26C 109.5 . . ?
H26B C26 H26C 109.5 . . ?
C24 C27 H27A 109.5 . . ?
C24 C27 H27B 109.5 . . ?
H27A C27 H27B 109.5 . . ?
C24 C27 H27C 109.5 . . ?
H27A C27 H27C 109.5 . . ?
H27B C27 H27C 109.5 . . ?

loop_
_geom_bond_atom_site_label_1
_geom_bond_atom_site_label_2
_geom_bond_distance
_geom_bond_site_symmetry_2
_geom_bond_publ_flag
Fe1 C13 2.033(3) . ?
Fe1 C9 2.045(3) . ?
Fe1 C10 2.049(4) . ?
Fe1 C1 2.050(4) . ?
Fe1 C2 2.051(4) . ?
Fe1 C4 2.053(4) . ?
Fe1 C11 2.055(3) . ?
Fe1 C12 2.057(4) . ?
Fe1 C5 2.065(3) . ?
Fe1 C3 2.075(4) . ?
S1 C9 1.772(4) . ?
S1 C14 1.774(4) . ?
S2 O23 1.501(3) . ?
S2 C13 1.788(3) . ?
S2 C24 1.856(4) . ?
Si2 C21 1.865(4) . ?
Si2 C22 1.866(4) . ?
Si2 C20 1.870(4) . ?
Si2 C12 1.885(4) . ?
Si1 C8 1.859(5) . ?
Si1 C6 1.862(5) . ?
Si1 C5 1.867(4) . ?
Si1 C7 1.870(4) . ?
C1 C2 1.429(6) . ?
C1 C5 1.432(5) . ?
C1 H1 0.9500 . ?
C2 C3 1.398(6) . ?
C2 H2 0.9500 . ?
C3 C4 1.421(6) . ?
C3 H3 0.9500 . ?
C4 C5 1.434(5) . ?
C4 H4 0.9500 . ?
C6 H6A 0.9800 . ?
C6 H6B 0.9800 . ?
C6 H6C 0.9800 . ?
C7 H7A 0.9800 . ?
C7 H7B 0.9800 . ?
C7 H7C 0.9800 . ?
C8 H8A 0.9800 . ?
C8 H8B 0.9800 . ?
C8 H8C 0.9800 . ?
C9 C10 1.420(5) . ?
C9 C13 1.444(5) . ?
C10 C11 1.409(5) . ?
C10 H10 0.9500 . ?
C11 C12 1.438(5) . ?
C11 H11 0.9500 . ?
C12 C13 1.450(5) . ?
C14 C19 1.381(5) . ?
C14 C15 1.391(5) . ?
C15 C16 1.388(6) . ?
C15 H15 0.9500 . ?
C16 C17 1.373(6) . ?
C16 H16 0.9500 . ?
C17 C18 1.392(5) . ?
C17 H17 0.9500 . ?
C18 C19 1.386(5) . ?
C18 H18 0.9500 . ?
C19 H19 0.9500 . ?
C20 H20A 0.9800 . ?
C20 H20B 0.9800 . ?
C20 H20C 0.9800 . ?
C21 H21A 0.9800 . ?
C21 H21B 0.9800 . ?
C21 H21C 0.9800 . ?
C22 H22A 0.9800 . ?
C22 H22B 0.9800 . ?
C22 H22C 0.9800 . ?
C24 C27 1.501(7) . ?
C24 C25 1.515(6) . ?
C24 C26 1.537(5) . ?
C25 H25A 0.9800 . ?
C25 H25B 0.9800 . ?
C25 H25C 0.9800 . ?
C26 H26A 0.9800 . ?
C26 H26B 0.9800 . ?
C26 H26C 0.9800 . ?
C27 H27A 0.9800 . ?
C27 H27B 0.9800 . ?
C27 H27C 0.9800 . ?

loop_
_geom_torsion_atom_site_label_1
_geom_torsion_atom_site_label_2
_geom_torsion_atom_site_label_3
_geom_torsion_atom_site_label_4
_geom_torsion
_geom_torsion_site_symmetry_1
_geom_torsion_site_symmetry_2
_geom_torsion_site_symmetry_3
_geom_torsion_site_symmetry_4
_geom_torsion_publ_flag
C5 C1 C2 C3 0.7(4) . . . . ?
Fe1 C1 C2 C3 60.4(3) . . . . ?
C5 C1 C2 Fe1 -59.8(3) . . . . ?
C1 C2 C3 C4 -0.7(5) . . . . ?
Fe1 C2 C3 C4 58.8(3) . . . . ?
C1 C2 C3 Fe1 -59.5(3) . . . . ?
C2 C3 C4 C5 0.5(5) . . . . ?
Fe1 C3 C4 C5 59.4(3) . . . . ?
C2 C3 C4 Fe1 -58.9(3) . . . . ?
C2 C1 C5 C4 -0.4(4) . . . . ?
Fe1 C1 C5 C4 -59.8(2) . . . . ?
C2 C1 C5 Si1 -177.2(3) . . . . ?
Fe1 C1 C5 Si1 123.4(3) . . . . ?
C2 C1 C5 Fe1 59.4(3) . . . . ?
C3 C4 C5 C1 -0.1(4) . . . . ?
Fe1 C4 C5 C1 59.7(2) . . . . ?
C3 C4 C5 Si1 176.8(3) . . . . ?
Fe1 C4 C5 Si1 -123.5(3) . . . . ?
C3 C4 C5 Fe1 -59.8(3) . . . . ?
C8 Si1 C5 C1 -23.7(4) . . . . ?
C6 Si1 C5 C1 -146.2(4) . . . . ?
C7 Si1 C5 C1 95.9(4) . . . . ?
C8 Si1 C5 C4 160.2(3) . . . . ?
C6 Si1 C5 C4 37.7(4) . . . . ?
C7 Si1 C5 C4 -80.3(4) . . . . ?
C8 Si1 C5 Fe1 68.4(3) . . . . ?
C6 Si1 C5 Fe1 -54.2(3) . . . . ?
C7 Si1 C5 Fe1 -172.1(2) . . . . ?
C14 S1 C9 C10 45.6(3) . . . . ?
C14 S1 C9 C13 -136.3(3) . . . . ?
C14 S1 C9 Fe1 134.0(2) . . . . ?
C13 C9 C10 C11 0.1(4) . . . . ?
S1 C9 C10 C11 178.6(2) . . . . ?
Fe1 C9 C10 C11 59.3(2) . . . . ?
C13 C9 C10 Fe1 -59.2(2) . . . . ?
S1 C9 C10 Fe1 119.2(3) . . . . ?
C9 C10 C11 C12 -1.0(4) . . . . ?
Fe1 C10 C11 C12 58.0(2) . . . . ?
C9 C10 C11 Fe1 -58.9(2) . . . . ?
C10 C11 C12 C13 1.4(4) . . . . ?
Fe1 C11 C12 C13 59.5(2) . . . . ?
C10 C11 C12 Si2 -177.7(2) . . . . ?
Fe1 C11 C12 Si2 -119.7(2) . . . . ?
C10 C11 C12 Fe1 -58.0(2) . . . . ?
C21 Si2 C12 C11 150.1(3) . . . . ?
C22 Si2 C12 C11 28.6(3) . . . . ?
C20 Si2 C12 C11 -85.7(3) . . . . ?
C21 Si2 C12 C13 -28.7(4) . . . . ?
C22 Si2 C12 C13 -150.2(4) . . . . ?
C20 Si2 C12 C13 95.5(4) . . . . ?
C21 Si2 C12 Fe1 65.5(2) . . . . ?
C22 Si2 C12 Fe1 -55.9(3) . . . . ?
C20 Si2 C12 Fe1 -170.3(2) . . . . ?
C10 C9 C13 C12 0.8(4) . . . . ?
S1 C9 C13 C12 -177.6(3) . . . . ?
Fe1 C9 C13 C12 -59.1(2) . . . . ?
C10 C9 C13 S2 170.5(2) . . . . ?
S1 C9 C13 S2 -7.9(5) . . . . ?
Fe1 C9 C13 S2 110.6(2) . . . . ?
C10 C9 C13 Fe1 59.9(2) . . . . ?
S1 C9 C13 Fe1 -118.5(3) . . . . ?
C11 C12 C13 C9 -1.4(4) . . . . ?
Si2 C12 C13 C9 177.5(3) . . . . ?
Fe1 C12 C13 C9 58.8(2) . . . . ?
C11 C12 C13 S2 -170.8(2) . . . . ?
Si2 C12 C13 S2 8.1(5) . . . . ?
Fe1 C12 C13 S2 -110.6(3) . . . . ?
C11 C12 C13 Fe1 -60.2(2) . . . . ?
Si2 C12 C13 Fe1 118.7(3) . . . . ?
O23 S2 C13 C9 -19.1(3) . . . . ?
C24 S2 C13 C9 92.6(3) . . . . ?
O23 S2 C13 C12 148.9(3) . . . . ?
C24 S2 C13 C12 -99.5(3) . . . . ?
O23 S2 C13 Fe1 64.2(2) . . . . ?
C24 S2 C13 Fe1 175.9(2) . . . . ?
C9 S1 C14 C19 38.8(3) . . . . ?
C9 S1 C14 C15 -145.9(3) . . . . ?
C19 C14 C15 C16 2.4(6) . . . . ?
S1 C14 C15 C16 -173.2(3) . . . . ?
C14 C15 C16 C17 -2.2(6) . . . . ?
C15 C16 C17 C18 0.1(6) . . . . ?
C16 C17 C18 C19 1.8(6) . . . . ?
C15 C14 C19 C18 -0.6(6) . . . . ?
S1 C14 C19 C18 174.6(3) . . . . ?
C17 C18 C19 C14 -1.5(6) . . . . ?
O23 S2 C24 C27 -175.9(3) . . . . ?
C13 S2 C24 C27 72.2(3) . . . . ?
O23 S2 C24 C25 59.6(4) . . . . ?
C13 S2 C24 C25 -52.3(4) . . . . ?
O23 S2 C24 C26 -58.8(3) . . . . ?
C13 S2 C24 C26 -170.7(3) . . . . ?
